data_2010157
loop_
_publ_author_name
'Robinson, Paul D.'
'Lutfi, Hisham G.'
'Lim, Louis W.'
'Meyers, Cal Y.'

_publ_section_title
;
 Formation and identification of rotameric 9-pivaloylfluorene oximes.
 Structure of <i>ap</i>-(<i>Z</i>)-9-pivaloylfluorene oxime
;
_journal_issue 11
_journal_name_full 'Acta Crystallographica Section C'
_journal_page_first 1728
_journal_page_last 1732
_journal_paper_doi 10.1107/S0108270193014040
_journal_volume 50
_journal_year 1994
_chemical_formula_moiety 'C18 H19 N O'
_chemical_formula_sum 'C18 H19 N O'
_chemical_formula_weight 265.35
_chemical_name_systematic
;
9-pivaloylfluorene ap-anti-t-butyl oxime
;
_space_group_IT_number 2
_symmetry_cell_setting triclinic
_symmetry_space_group_name_Hall '-P 1'
_symmetry_space_group_name_H-M 'P -1'
_cell_angle_alpha 71.94(3)
_cell_angle_beta 66.57(3)
_cell_angle_gamma 64.41(3)
_cell_formula_units_Z 2
_cell_length_a 10.275(6)
_cell_length_b 11.073(4)
_cell_length_c 8.292(3)
_cell_measurement_reflns_used 25
_cell_measurement_temperature 296
_cell_measurement_theta_max 10.9
_cell_measurement_theta_min 10.1
_cell_volume 769.7(6)
_computing_cell_refinement 'MSC/AFC Diffractometer Control Software'
_computing_data_collection
;MSC/AFC Diffractometer Control Software (Molecular Structure
 Corporation,1988)
;
_computing_data_reduction
;
TEXSAN PROCESS (Molecular Structure Corporation, 1985)
;
_computing_molecular_graphics 'TEXSAN ORTEP (Johnson, 1965)'
_computing_publication_material 'TEXSAN FINISH'
_computing_structure_refinement 'TEXSAN LS'
_computing_structure_solution 'SHELXS86 (Sheldrick, 1985)'
_diffrn_ambient_temperature 296
_diffrn_measurement_device 'Rigaku AFC5S diffractometer'
_diffrn_measurement_method \w/2\q
_diffrn_radiation_monochromator graphite
_diffrn_radiation_source x-ray_tube
_diffrn_radiation_type 'Mo K\a'
_diffrn_radiation_wavelength 0.71069
_diffrn_reflns_av_R_equivalents 0.012
_diffrn_reflns_limit_h_max 12
_diffrn_reflns_limit_h_min 0
_diffrn_reflns_limit_k_max 13
_diffrn_reflns_limit_k_min -13
_diffrn_reflns_limit_l_max 9
_diffrn_reflns_limit_l_min -9
_diffrn_reflns_number 2877
_diffrn_reflns_theta_max 25
_diffrn_reflns_theta_min 1.75
_diffrn_standards_decay_% -0.5
_diffrn_standards_interval_count 100
_diffrn_standards_number 3
_exptl_absorpt_correction_type none
_exptl_crystal_colour colorless
_exptl_crystal_density_diffrn 1.145
_exptl_crystal_description 'irregular fragment'
_exptl_crystal_F_000 284
_exptl_crystal_size_max 0.49
_exptl_crystal_size_mid 0.40
_exptl_crystal_size_min 0.16
_refine_diff_density_max 0.13
_refine_diff_density_min -0.13
_refine_ls_extinction_coef '0.117(8) x 10^-4^'
_refine_ls_extinction_method 'Zachariasen type 2 Gaussian isotropic'
_refine_ls_goodness_of_fit_obs 1.62
_refine_ls_hydrogen_treatment noref
_refine_ls_matrix_type full
_refine_ls_number_parameters 185
_refine_ls_number_reflns 1338
_refine_ls_R_factor_obs 0.040
_refine_ls_shift/esd_max 0.0009
_refine_ls_structure_factor_coef F
_refine_ls_weighting_details 'w = 4F~o~^2^/\s^2^(F~o~^2^)'
_refine_ls_weighting_scheme calc
_refine_ls_wR_factor_obs 0.046
_reflns_number_observed 1338
_reflns_number_total 2713
_reflns_observed_criterion '[I > 3.0\s(I)]'
_cod_data_source_file cr1097.cif
_cod_data_source_block default
_cod_depositor_comments
;
The following automatic conversions were performed:

'_refine_ls_weighting_scheme' value 'w = 4F~o~^2^/\s^2^(F~o~^2^)' was
changed to 'calc'. New tag '_refine_ls_weighting_details' was
created. The value of the new tag was set to 'w =
4F~o~^2^/\s^2^(F~o~^2^)'.

Automatic conversion script
Id: cif_fix_values 3143 2015-03-26 13:38:13Z robertas 
;
_cod_original_cell_volume 770.0(10)
_cod_database_code 2010157

loop_
_symmetry_equiv_pos_as_xyz
x,y,z
-x,-y,-z

loop_
_atom_site_aniso_label
_atom_site_aniso_U_11
_atom_site_aniso_U_22
_atom_site_aniso_U_33
_atom_site_aniso_U_12
_atom_site_aniso_U_13
_atom_site_aniso_U_23
O1 0.0490(10) 0.0370(10) 0.0480(10) -0.0120(10) -0.0041(9) 0.0023(8)
N1 0.0410(10) 0.0390(10) 0.0430(10) -0.0120(10) -0.0050(10) -0.0020(10)
C1 0.080(2) 0.091(3) 0.071(2) -0.051(2) -0.012(2) -0.013(2)
C2 0.103(3) 0.144(4) 0.112(3) -0.079(3) -0.036(3) -0.014(3)
C3 0.070(3) 0.132(4) 0.130(4) -0.060(3) -0.024(3) 0.000(3)
C4 0.063(2) 0.084(3) 0.086(3) -0.034(2) 0.003(2) 0.000(2)
C4a 0.055(2) 0.053(2) 0.049(2) -0.025(2) 0.000(2) 0.0030(10)
C4b 0.077(2) 0.053(2) 0.039(2) -0.026(2) -0.005(2) 0.0000(10)
C5 0.119(3) 0.090(3) 0.054(2) -0.033(2) -0.002(2) -0.020(2)
C6 0.196(6) 0.123(4) 0.063(3) -0.057(4) -0.029(3) -0.031(2)
C7 0.185(5) 0.144(4) 0.078(3) -0.079(4) -0.061(3) -0.019(3)
C8 0.106(3) 0.102(3) 0.064(2) -0.048(2) -0.039(2) -0.003(2)
C8a 0.074(2) 0.053(2) 0.0360(10) -0.031(2) -0.0160(10) 0.0040(10)
C9 0.052(2) 0.0390(10) 0.0400(10) -0.0190(10) -0.0080(10) 0.0040(10)
C9a 0.059(2) 0.046(2) 0.044(2) -0.0310(10) -0.0070(10) 0.0010(10)
C10 0.047(2) 0.038(2) 0.0450(10) -0.0180(10) -0.0100(10) 0.0020(10)
C11 0.057(2) 0.044(2) 0.069(2) -0.007(2) -0.001(2) 0.005(2)
C12 0.063(2) 0.080(3) 0.131(3) -0.007(2) -0.030(2) 0.018(2)
C13 0.064(2) 0.074(2) 0.113(3) 0.003(2) 0.034(2) 0.011(2)
C14 0.119(3) 0.054(2) 0.092(3) -0.010(2) 0.002(2) -0.023(2)

loop_
_atom_site_label
_atom_site_fract_x
_atom_site_fract_y
_atom_site_fract_z
_atom_site_U_iso_or_equiv
_atom_site_thermal_displace_type
_atom_site_calc_flag
_atom_site_calc_attached_atom
_atom_site_refinement_flags
_atom_site_type_symbol
O1 0.6257(2) 0.0405(2) 0.3163(2) 0.0520(10) Uani ? ? . O
N1 0.4828(2) 0.1360(2) 0.3852(3) 0.0460(10) Uani ? ? . N
C1 0.7615(4) 0.3094(3) 0.2332(4) 0.0770(10) Uani ? ? . C
C2 0.9120(5) 0.2860(5) 0.2047(6) 0.107(2) Uani ? ? . C
C3 1.0240(4) 0.2220(5) 0.0683(7) 0.109(2) Uani ? ? . C
C4 0.9922(4) 0.1773(4) -0.0436(5) 0.0870(10) Uani ? ? . C
C4a 0.8411(3) 0.2022(3) -0.0183(4) 0.0580(10) Uani ? ? . C
C4b 0.7729(4) 0.1681(3) -0.1142(3) 0.0620(10) Uani ? ? . C
C5 0.8383(5) 0.1057(4) -0.2634(5) 0.0950(10) Uani ? ? . C
C6 0.7471(8) 0.0847(5) -0.3261(5) 0.127(2) Uani ? ? . C
C7 0.5942(7) 0.1220(5) -0.2446(6) 0.121(2) Uani ? ? . C
C8 0.5261(4) 0.1873(4) -0.0964(4) 0.0850(10) Uani ? ? . C
C8a 0.6166(4) 0.2112(3) -0.0336(3) 0.0540(10) Uani ? ? . C
C9 0.5738(3) 0.2867(2) 0.1146(3) 0.0470(10) Uani ? ? . C
C9a 0.7275(3) 0.2670(3) 0.1199(3) 0.0500(10) Uani ? ? . C
C10 0.4600(3) 0.2529(2) 0.2885(3) 0.0460(10) Uani ? ? . C
C11 0.3085(3) 0.3631(3) 0.3547(4) 0.0710(10) Uani ? ? . C
C12 0.2267(4) 0.4211(4) 0.2132(5) 0.1070(10) Uani ? ? . C
C13 0.2076(4) 0.3069(4) 0.5287(5) 0.1220(10) Uani ? ? . C
C14 0.3366(4) 0.4759(3) 0.3891(5) 0.1050(10) Uani ? ? . C
H1 0.6836 0.3536 0.3284 0.092 Uiso calc C1 T H
H2 0.9377 0.3148 0.2810 0.129 Uiso calc C2 T H
H3 1.1263 0.2081 0.0505 0.131 Uiso calc C3 T H
H4 1.0712 0.1305 -0.1360 0.105 Uiso calc C4 T H
H5 0.9447 0.0782 -0.3206 0.115 Uiso calc C5 T H
H6 0.7908 0.0431 -0.4290 0.152 Uiso calc C6 T H
H7 0.5337 0.1034 -0.2889 0.144 Uiso calc C7 T H
H8 0.4195 0.2145 -0.0403 0.102 Uiso calc C8 T H
H9 0.5293 0.3804 0.0716 0.057 Uiso calc C9 T H
H12a 0.2915 0.4502 0.1028 0.129 Uiso calc C12 T H
H12b 0.1370 0.4961 0.2494 0.129 Uiso calc C12 T H
H12c 0.2009 0.3529 0.1996 0.129 Uiso calc C12 T H
H13a 0.2609 0.2643 0.6141 0.145 Uiso calc C13 T H
H13b 0.1178 0.3792 0.5733 0.145 Uiso calc C13 T H
H13c 0.1816 0.2423 0.5064 0.145 Uiso calc C13 T H
H14a 0.3996 0.5111 0.2823 0.126 Uiso calc C14 T H
H14b 0.3853 0.4404 0.4788 0.126 Uiso calc C14 T H
H14c 0.2426 0.5464 0.4275 0.126 Uiso calc C14 T H
H15 0.619(3) -0.032(3) 0.398(3) 0.062 Uiso ? ? T H

loop_
_atom_type_symbol
_atom_type_scat_dispersion_real
_atom_type_scat_dispersion_imag
_atom_type_scat_source
C .002 .002 International_Tables_Vol_IV_Table_2.3.1
H 0 0 International_Tables_Vol_IV_Table_2.3.1
O .008 .006 International_Tables_Vol_IV_Table_2.3.1
N .004 .003 International_Tables_Vol_IV_Table_2.3.1

loop_
_geom_angle_atom_site_label_1
_geom_angle_atom_site_label_2
_geom_angle_atom_site_label_3
_geom_angle
_geom_angle_publ_flag
O1 N1 C10 113.3(2) yes
C2 C1 C9a 118.3(3) yes
C1 C2 C3 120.8(4) yes
C2 C3 C4 121.5(4) yes
C3 C4 C4a 118.2(3) yes
C4 C4a C4b 130.8(3) yes
C4 C4a C9a 120.2(3) yes
C4b C4a C9a 108.9(3) yes
C4a C4b C5 130.7(3) yes
C4a C4b C8a 108.9(2) yes
C5 C4b C8a 120.4(3) yes
C4b C5 C6 118.7(4) yes
C5 C6 C7 121.6(4) yes
C6 C7 C8 120.4(4) yes
C7 C8 C8a 118.6(4) yes
C4b C8a C8 120.3(3) yes
C4b C8a C9 109.7(2) yes
C8 C8a C9 130.0(3) yes
C8a C9 C9a 102.1(2) yes
C8a C9 C10 116.7(2) yes
C9a C9 C10 117.6(2) yes
C1 C9a C4a 120.8(3) yes
C1 C9a C9 129.1(3) yes
C4a C9a C9 110.1(3) yes
N1 C10 C9 123.9(2) yes
N1 C10 C11 116.8(2) yes
C9 C10 C11 119.3(2) yes
C10 C11 C12 109.6(3) yes
C10 C11 C13 111.1(2) yes
C10 C11 C14 108.9(3) yes
C12 C11 C13 109.1(3) yes
C12 C11 C14 109.4(3) yes
C13 C11 C14 108.7(3) yes
N1 O1 H15 100(2) yes

loop_
_geom_bond_atom_site_label_1
_geom_bond_atom_site_label_2
_geom_bond_site_symmetry_1
_geom_bond_site_symmetry_2
_geom_bond_distance
_geom_bond_publ_flag
O1 N1 . . 1.403(3) yes
N1 C10 . . 1.272(3) yes
C1 C2 . . 1.384(5) yes
C1 C9a . . 1.380(4) yes
C2 C3 . . 1.365(5) yes
C3 C4 . . 1.370(5) yes
C4 C4a . . 1.392(5) yes
C4a C4b . . 1.457(4) yes
C4a C9a . . 1.383(4) yes
C4b C5 . . 1.388(4) yes
C4b C8a . . 1.391(4) yes
C5 C6 . . 1.362(6) yes
C6 C7 . . 1.365(6) yes
C7 C8 . . 1.397(5) yes
C8 C8a . . 1.375(4) yes
C8a C9 . . 1.514(4) yes
C9 C9a . . 1.514(4) yes
C9 C10 . . 1.513(3) yes
C10 C11 . . 1.520(4) yes
C11 C12 . . 1.532(5) yes
C11 C13 . . 1.535(4) yes
C11 C14 . . 1.524(5) yes
O1 H15 . . 0.88(3) yes

loop_
_geom_torsion_atom_site_label_1
_geom_torsion_atom_site_label_2
_geom_torsion_atom_site_label_3
_geom_torsion_atom_site_label_4
_geom_torsion
O1 N1 C10 C9 0.9(3)
O1 N1 C10 C11 -179.2(2)
N1 C10 C9 C8a 62.3(3)
N1 C10 C9 C9a -59.6(3)
N1 C10 C11 C12 -122.7(3)
N1 C10 C11 C13 -2.1(4)
N1 C10 C11 C14 117.6(3)
C1 C2 C3 C4 -0.8(7)
C1 C9a C4a C4 0.8(4)
C1 C9a C4a C4b 179.5(2)
C1 C9a C9 C8a -177.6(3)
C1 C9a C9 C10 -48.5(4)
C2 C1 C9a C4a 0.2(4)
C2 C1 C9a C9 -176.1(3)
C2 C3 C4 C4a 1.8(6)
C3 C2 C1 C9a -0.3(6)
C3 C4 C4a C4b 179.8(3)
C3 C4 C4a C9a -1.8(5)
C4 C4a C4b C5 -3.0(5)
C4 C4a C4b C8a 178.0(3)
C4 C4a C9a C9 177.8(2)
C4a C4b C5 C6 179.5(3)
C4a C4b C8a C8 -178.2(2)
C4a C4b C8a C9 4.3(3)
C4a C9a C9 C8a 5.7(2)
C4a C9a C9 C10 134.8(2)
C4b C4a C9a C9 -3.5(3)
C4b C5 C6 C7 -0.8(7)
C4b C8a C8 C7 -1.4(5)
C4b C8a C9 C9a -6.0(2)
C4b C8a C9 C10 -135.7(2)
C5 C4b C4a C9a 178.5(3)
C5 C4b C8a C8 2.7(4)
C5 C4b C8a C9 -174.9(2)
C5 C6 C7 C8 2.1(8)
C6 C5 C4b C8a -1.6(5)
C6 C7 C8 C8a -0.9(6)
C7 C8 C8a C9 175.6(3)
C8 C8a C9 C9a 176.7(3)
C8 C8a C9 C10 47.0(4)
C8a C4b C4a C9a -0.5(3)
C8a C9 C10 C11 -117.6(3)
C9 C10 C11 C12 57.2(3)
C9 C10 C11 C13 177.8(3)
C9 C10 C11 C14 -62.5(3)
C9a C9 C10 C11 120.5(3)
C10 N1 O1 H15 -179(2)
